data_4343507
loop_
_publ_author_name
'Lannes, Anthony'
'Luneau, Dominique'

_publ_section_title
;
 New Family of Lanthanide-Based Complexes with Different Scorpionate-Type
 Ligands: A Rare Case Where Dysprosium and Ytterbium Analogues Display
 Single-Ion-Magnet Behavior.
;
_journal_issue 14
_journal_name_full 'Inorganic chemistry'
_journal_page_first 6736
_journal_page_last 6743
_journal_paper_doi 10.1021/acs.inorgchem.5b00432
_journal_volume 54
_journal_year 2015
_chemical_absolute_configuration ad
_chemical_formula_moiety '2(C24 H28 B3 Dy N16), C H2 Cl2'
_chemical_formula_sum 'C49 H58 B6 Cl2 Dy2 N32'
_chemical_formula_weight 1555.98
_space_group_IT_number 36
_symmetry_cell_setting orthorhombic
_symmetry_space_group_name_Hall 'C 2c -2'
_symmetry_space_group_name_H-M 'C m c 21'
_atom_sites_solution_hydrogens difmap
_atom_sites_solution_primary direct
_cell_angle_alpha 90
_cell_angle_beta 90
_cell_angle_gamma 90
_cell_formula_units_Z 2
_cell_length_a 13.396(5)
_cell_length_b 17.295(5)
_cell_length_c 14.667(5)
_cell_measurement_reflns_used 6571
_cell_measurement_temperature 293
_cell_measurement_theta_max 25
_cell_measurement_theta_min 4
_cell_volume 3398(2)
_computing_cell_refinement 'CrysAlis, (Oxford Diffraction, 2002)'
_computing_data_collection 'Gemini, (Oxford Diffraction, 2006)'
_computing_data_reduction 'CrysAlis, (Oxford Diffraction, 2002)'
_computing_molecular_graphics 'CAMERON (Watkin et al., 1996)'
_computing_publication_material 'CRYSTALS (Betteridge et al., 2003)'
_computing_structure_refinement 'CRYSTALS (Betteridge et al., 2003)'
_computing_structure_solution 'SIR97 (Altomare et al., 1999)'
_diffrn_ambient_temperature 293
_diffrn_measured_fraction_theta_full 0.979
_diffrn_measured_fraction_theta_max 0.923
_diffrn_measurement_device Area
_diffrn_measurement_device_type 'Oxford Diffraction Gemini'
_diffrn_measurement_method \w/2\q
_diffrn_radiation_monochromator graphite
_diffrn_radiation_type 'Mo K\a'
_diffrn_radiation_wavelength 0.71069
_diffrn_reflns_av_R_equivalents 0.045
_diffrn_reflns_limit_h_max 18
_diffrn_reflns_limit_h_min -18
_diffrn_reflns_limit_k_max 20
_diffrn_reflns_limit_k_min -23
_diffrn_reflns_limit_l_max 16
_diffrn_reflns_limit_l_min -19
_diffrn_reflns_number 14698
_diffrn_reflns_theta_full 25.129
_diffrn_reflns_theta_max 29.220
_diffrn_reflns_theta_min 2.734
_diffrn_standards_number 0
_exptl_absorpt_coefficient_mu 2.320
_exptl_absorpt_correction_T_max 0.63
_exptl_absorpt_correction_T_min 0.44
_exptl_absorpt_correction_type analytical
_exptl_absorpt_process_details
; 
 Analytical Absorption (De Meulenaer & Tompa, 1965) 
;
_exptl_crystal_colour colourless
_exptl_crystal_density_diffrn 1.521
_exptl_crystal_density_method 'not measured'
_exptl_crystal_description stick
_exptl_crystal_F_000 1544
_exptl_crystal_size_max 0.435
_exptl_crystal_size_mid 0.300
_exptl_crystal_size_min 0.196
_refine_diff_density_max 0.72
_refine_diff_density_min -0.62
_refine_ls_abs_structure_details 'Flack (1983), 1619 Friedel-pairs'
_refine_ls_abs_structure_Flack -0.031(18)
_refine_ls_extinction_method None
_refine_ls_goodness_of_fit_ref 1.1019
_refine_ls_hydrogen_treatment constr
_refine_ls_matrix_type full
_refine_ls_number_parameters 252
_refine_ls_number_reflns 3065
_refine_ls_number_restraints 32
_refine_ls_R_factor_all 0.0518
_refine_ls_R_factor_gt 0.0389
_refine_ls_shift/su_max 0.0012825
_refine_ls_shift/su_mean 0.0000232
_refine_ls_structure_factor_coef F
_refine_ls_weighting_details
;
 Method, part 1, Chebychev polynomial, (Watkin, 1994, Prince, 1982) 
 [weight] = 1.0/[A~0~*T~0~(x)+A~1~*T~1~(x) ... +A~n-1~]*T~n-1~(x)] 
 where A~i~ are the Chebychev coefficients listed below and x= Fcalc/Fmax 
 Method = Robust Weighting (Prince, 1982) 
 W = [weight] * [1-(deltaF/6*sigmaF)^2^]^2^ 
 A~i~ are: 
 5.41 -3.53 3.20 0.807 
;
_refine_ls_weighting_scheme calc
_refine_ls_wR_factor_all 0.0439
_refine_ls_wR_factor_gt 0.0378
_refine_ls_wR_factor_ref 0.0360
_reflns_limit_h_max 18
_reflns_limit_h_min 0
_reflns_limit_k_max 23
_reflns_limit_k_min 0
_reflns_limit_l_max 16
_reflns_limit_l_min -19
_reflns_number_gt 3313
_reflns_number_total 3913
_reflns_threshold_expression I>2.0\s(I)
_oxford_diffrn_Wilson_B_factor 0.00
_oxford_diffrn_Wilson_scale 0.00
_oxford_refine_ls_r_factor_ref 0.0344
_oxford_refine_ls_scale 0.6578(10)
_oxford_reflns_number_all 3900
_oxford_reflns_threshold_expression_ref I>3.0\s(I)
_cod_data_source_file ic5b00432_si_003.cif
_cod_data_source_block 1
_cod_depositor_comments 'Adding full bibliography for 4343504--4343508.cif.'
_cod_original_cell_volume 3398.1(20)
_cod_original_sg_symbol_H-M 'C m c 21 '
_cod_original_formula_sum ' C49 H58 B6 Cl2 Dy2 N32'
_cod_database_code 4343507

loop_
_symmetry_equiv_pos_as_xyz
x,y,z
x+1/2,y+1/2,z
-x,y,z
-x+1/2,y+1/2,z
x,-y,z+1/2
x+1/2,-y+1/2,z+1/2
-x,-y,z+1/2
-x+1/2,-y+1/2,z+1/2

loop_
_atom_site_label
_atom_site_type_symbol
_atom_site_fract_x
_atom_site_fract_y
_atom_site_fract_z
_atom_site_U_iso_or_equiv
_atom_site_occupancy
_atom_site_adp_type
_atom_site_refinement_flags_posn
_atom_site_refinement_flags_adp
N101 N -0.6200(7) -0.8195(5) -0.4871(5) 0.0437 1.0000 Uani . .
C102 C -0.7072(5) -0.8569(4) -0.4975(5) 0.0576 1.0000 Uani . .
C103 C -0.7389(6) -0.8886(5) -0.4150(6) 0.0699 1.0000 Uani . .
C104 C -0.6669(7) -0.8676(5) -0.3536(6) 0.0591 1.0000 Uani . .
N105 N -0.5956(4) -0.8272(3) -0.3971(3) 0.0449 1.0000 Uani . .
B106 B -0.500000(7) -0.7914(6) -0.3555(6) 0.0493 1.0000 Uani S T
N107 N -0.5000 -0.7048(4) -0.3781(5) 0.0492 1.0000 Uani S T
C108 C -0.500000(7) -0.6439(5) -0.3221(7) 0.0596 1.0000 Uani S T
C109 C -0.500000(7) -0.5791(6) -0.3732(7) 0.0676 1.0000 Uani S T
C110 C -0.500000(7) -0.6042(7) -0.4680(9) 0.0549 1.0000 Uani S T
N111 N -0.5000 -0.6826(5) -0.4651(5) 0.0556 1.0000 Uani S T
Dy1 Dy -0.5000 -0.776737(16) -0.60325(11) 0.0374 1.0000 Uani S T
N201 N -0.6160(7) -0.8276(5) -0.7243(6) 0.0483 1.0000 Uani . .
C202 C -0.7022(5) -0.8000(4) -0.7546(5) 0.0629 1.0000 Uani . .
C203 C -0.7360(6) -0.8435(6) -0.8278(6) 0.0755 1.0000 Uani . .
C204 C -0.6642(7) -0.8983(6) -0.8387(6) 0.0621 1.0000 Uani . .
N205 N -0.5936(3) -0.8895(3) -0.7772(3) 0.0447 1.0000 Uani . .
B206 B -0.500000(7) -0.9391(6) -0.7641(6) 0.0431 1.0000 Uani S T
N207 N -0.5000 -0.9728(6) -0.6657(7) 0.0417 1.0000 Uani S T
C209 C -0.500000(7) -1.0476(9) -0.5464(9) 0.0519 1.0000 Uani S TU
C210 C -0.500000(7) -0.9718(7) -0.5193(8) 0.0410 1.0000 Uani S T
N211 N -0.5000 -0.9249(3) -0.5982(11) 0.0467 1.0000 Uani S T
N301 N -0.3789(4) -0.6704(3) -0.6296(3) 0.0496 1.0000 Uani . .
C302 C -0.2988(5) -0.6422(4) -0.5883(8) 0.0659 1.0000 Uani . .
C303 C -0.2737(5) -0.5706(4) -0.6225(6) 0.0692 1.0000 Uani . .
C304 C -0.3427(5) -0.5558(4) -0.6873(6) 0.0661 1.0000 Uani . .
N305 N -0.4048(4) -0.6152(3) -0.6913(4) 0.0512 1.0000 Uani . .
B306 B -0.500000(6) -0.6307(9) -0.7530(10) 0.0544 1.0000 Uani S T
H2021 H -0.7353 -0.7580 -0.7292 0.0749 1.0000 Uiso R .
H2031 H -0.7938 -0.8375 -0.8614 0.0897 1.0000 Uiso R .
H2041 H -0.6649 -0.9364 -0.8826 0.0742 1.0000 Uiso R .
H3021 H -0.2645 -0.6676 -0.5431 0.0802 1.0000 Uiso R .
H3041 H -0.3457 -0.5107 -0.7227 0.0789 1.0000 Uiso R .
H1061 H -0.5000 -0.7976 -0.2849 0.0330 1.0000 Uiso RS .
H2061 H -0.5000 -0.9935 -0.8227 0.0238 1.0000 Uiso RS .
H2091 H -0.5000 -1.0901 -0.5080 0.0610 1.0000 Uiso RS .
C208 C -0.500000(7) -1.0476(7) -0.6384(9) 0.0477 1.0000 Uani S TU
Cl402 Cl 0.0000 0.0962(3) 0.4579(5) 0.1041 0.5000 Uani S T
Cl403 Cl 0.0490(8) 0.2509(4) 0.4219(5) 0.0863 0.2500 Uani . U
C401 C 0.000000(7) 0.1853(9) 0.5043(13) 0.0724 0.5000 Uani S TU
H2081 H -0.5000 -1.0901 -0.6761 0.0570 1.0000 Uiso RS .
H3061 H -0.5000 -0.7015 -0.7830 0.0622 1.0000 Uiso RS .
H3062 H -0.5000 -0.5970 -0.8074 0.0506 1.0000 Uiso RS .
H1021 H -0.7422 -0.8611 -0.5522 0.0688 1.0000 Uiso R .
H1031 H -0.7968 -0.9178 -0.4044 0.0840 1.0000 Uiso R .
H1041 H -0.6670 -0.8787 -0.2921 0.0701 1.0000 Uiso R .
H1081 H -0.5000 -0.6467 -0.2562 0.0726 1.0000 Uiso RS .
H1091 H -0.5000 -0.5266 -0.3503 0.0795 1.0000 Uiso RS .
H1102 H -0.5000 -0.5714 -0.5219 0.0666 1.0000 Uiso RS .
H2101 H -0.5000 -0.9314 -0.4733 0.0484 1.0000 Uiso RS .
H4011 H 0.0000 0.1987 0.5626 0.0851 0.5000 Uiso RS .
H4012 H -0.0684 0.1963 0.4932 0.0855 0.2500 Uiso R .
H3031 H -0.2193 -0.5388 -0.6045 0.0828 1.0000 Uiso R .

loop_
_atom_site_aniso_label
_atom_site_aniso_U_11
_atom_site_aniso_U_22
_atom_site_aniso_U_33
_atom_site_aniso_U_23
_atom_site_aniso_U_13
_atom_site_aniso_U_12
N101 0.050(5) 0.043(4) 0.038(4) 0.003(3) -0.002(3) 0.004(3)
C102 0.057(4) 0.061(4) 0.055(4) 0.005(3) 0.001(3) 0.004(3)
C103 0.057(4) 0.072(5) 0.080(5) 0.015(4) 0.016(4) -0.003(4)
C104 0.062(5) 0.064(5) 0.051(4) 0.012(4) 0.019(3) 0.006(4)
N105 0.054(3) 0.042(2) 0.039(2) -0.0020(19) 0.0096(19) 0.007(2)
B106 0.063(5) 0.060(6) 0.025(4) 0.004(3) 0.0000 0.0000
N107 0.071(5) 0.040(3) 0.036(4) -0.004(2) 0.0000 0.0000
C108 0.076(6) 0.052(5) 0.051(5) -0.009(4) 0.0000 0.0000
C109 0.078(6) 0.050(5) 0.074(7) -0.022(5) 0.0000 0.0000
C110 0.072(7) 0.044(6) 0.049(7) 0.001(5) 0.0000 0.0000
N111 0.088(6) 0.034(4) 0.045(4) -0.005(3) 0.0000 0.0000
Dy1 0.04691(15) 0.03464(12) 0.03073(13) 0.0004(4) 0.0000 0.0000
N201 0.050(5) 0.048(4) 0.047(5) -0.004(3) -0.007(3) -0.003(3)
C202 0.053(4) 0.072(4) 0.064(4) -0.007(3) -0.016(3) 0.016(3)
C203 0.051(4) 0.102(6) 0.073(5) -0.026(5) -0.033(4) 0.021(5)
C204 0.059(5) 0.087(6) 0.040(4) -0.013(4) -0.010(3) 0.007(4)
N205 0.045(2) 0.055(3) 0.035(2) -0.0071(19) -0.0055(18) -0.002(2)
B206 0.049(5) 0.052(5) 0.028(4) -0.011(3) 0.0000 0.0000
N207 0.049(5) 0.044(4) 0.032(5) -0.003(3) 0.0000 0.0000
C209 0.067(5) 0.043(4) 0.046(6) 0.001(4) 0.0000 0.0000
C210 0.065(7) 0.029(4) 0.029(5) 0.009(3) 0.0000 0.0000
N211 0.059(3) 0.037(2) 0.045(4) -0.009(6) 0.0000 0.0000
N301 0.056(3) 0.045(2) 0.047(3) 0.0019(18) 0.0010(18) 0.001(2)
C302 0.060(3) 0.064(3) 0.073(8) -0.009(4) -0.013(4) -0.002(3)
C303 0.058(3) 0.068(4) 0.082(9) -0.021(4) 0.009(4) -0.018(3)
C304 0.063(4) 0.050(3) 0.086(5) 0.000(3) 0.015(4) -0.008(3)
N305 0.057(3) 0.043(2) 0.054(3) 0.006(2) 0.006(2) -0.003(2)
B306 0.066(7) 0.061(10) 0.036(6) -0.013(6) 0.0000 0.0000
C208 0.069(5) 0.029(3) 0.045(6) -0.006(3) 0.0000 0.0000
Cl402 0.185(8) 0.040(2) 0.087(4) 0.004(2) 0.0000 0.0000
Cl403 0.149(7) 0.038(2) 0.072(5) 0.019(3) 0.009(3) -0.010(3)
C401 0.137(10) 0.028(6) 0.052(8) 0.014(6) 0.0000 0.0000

loop_
_atom_type_symbol
_atom_type_scat_dispersion_real
_atom_type_scat_dispersion_imag
_atom_type_scat_Cromer_Mann_a1
_atom_type_scat_Cromer_Mann_b1
_atom_type_scat_Cromer_Mann_a2
_atom_type_scat_Cromer_Mann_b2
_atom_type_scat_Cromer_Mann_a3
_atom_type_scat_Cromer_Mann_b3
_atom_type_scat_Cromer_Mann_a4
_atom_type_scat_Cromer_Mann_b4
_atom_type_scat_Cromer_Mann_c
_atom_type_scat_source
C 0.0033 0.0016 2.3100 20.8439 1.0200 10.2075 1.5886 0.5687 0.8650 51.6512 0.2156 'International Tables Vol C 4.2.6.8 and 6.1.1.4'
H 0.0000 0.0000 0.4930 10.5109 0.3229 26.1257 0.1402 3.1424 0.0408 57.7998 0.0030 'International Tables Vol C 4.2.6.8 and 6.1.1.4'
B 0.0013 0.0007 2.0545 23.2185 1.3326 1.0210 1.0979 60.3498 0.7068 0.1403 -0.1932 'International Tables Vol C 4.2.6.8 and 6.1.1.4'
N 0.0061 0.0033 12.2126 0.0057 3.1322 9.8933 2.0125 28.9975 1.1663 0.5826 -11.5290 'International Tables Vol C 4.2.6.8 and 6.1.1.4'
Dy -0.1892 4.4098 26.5070 2.1802 17.6383 0.2022 14.5596 12.1899 2.9658 111.8740 4.2973 'International Tables Vol C 4.2.6.8 and 6.1.1.4'
Cl 0.1484 0.1585 11.4604 0.0104 7.1964 1.1662 6.2556 18.5194 1.6455 47.7784 -9.5574 'International Tables Vol C 4.2.6.8 and 6.1.1.4'

loop_
_geom_angle_atom_site_label_1
_geom_angle_site_symmetry_1
_geom_angle_atom_site_label_2
_geom_angle_atom_site_label_3
_geom_angle_site_symmetry_3
_geom_angle
_geom_angle_publ_flag
C102 . N101 N105 . 105.7(7) yes
C102 . N101 Dy1 . 129.4(5) yes
N105 . N101 Dy1 . 122.9(6) yes
N101 . C102 C103 . 110.8(7) yes
N101 . C102 H1021 . 124.9 no
C103 . C102 H1021 . 124.3 no
C102 . C103 C104 . 104.6(7) yes
C102 . C103 H1031 . 127.3 no
C104 . C103 H1031 . 128.1 no
C103 . C104 N105 . 109.0(8) yes
C103 . C104 H1041 . 126.0 no
N105 . C104 H1041 . 124.9 no
N101 . N105 C104 . 109.9(7) yes
N101 . N105 B106 . 122.6(6) yes
C104 . N105 B106 . 127.5(6) yes
N105 . B106 N105 3_455 111.7(7) yes
N105 . B106 N107 . 107.8(4) yes
N105 3_455 B106 N107 . 107.8(4) yes
N105 . B106 H1061 . 110.6 no
N105 3_455 B106 H1061 . 110.6 no
N107 . B106 H1061 . 108.4 no
B106 . N107 C108 . 129.6(7) yes
B106 . N107 N111 . 119.2(7) yes
C108 . N107 N111 . 111.2(7) yes
N107 . C108 C109 . 108.3(8) yes
N107 . C108 H1081 . 125.1 no
C109 . C108 H1081 . 126.6 no
C108 . C109 C110 . 106.4(9) yes
C108 . C109 H1091 . 126.0 no
C110 . C109 H1091 . 127.6 no
C109 . C110 N111 . 105.5(10) yes
C109 . C110 H1102 . 126.9 no
N111 . C110 H1102 . 127.6 no
C110 . N111 N107 . 108.6(8) yes
C110 . N111 Dy1 . 126.9(7) yes
N107 . N111 Dy1 . 124.5(5) yes
N111 . Dy1 N201 3_455 140.2(2) yes
N111 . Dy1 N301 3_455 69.98(16) yes
N201 3_455 Dy1 N301 3_455 123.5(2) yes
N111 . Dy1 N101 . 69.4(2) yes
N201 3_455 Dy1 N101 . 142.01(16) yes
N301 3_455 Dy1 N101 . 84.5(2) yes
N111 . Dy1 N101 3_455 69.4(2) yes
N201 3_455 Dy1 N101 3_455 88.88(13) yes
N301 3_455 Dy1 N101 3_455 139.3(2) yes
N101 . Dy1 N101 3_455 81.7(4) yes
N111 . Dy1 N201 . 140.2(2) yes
N201 3_455 Dy1 N201 . 76.2(4) yes
N301 3_455 Dy1 N201 . 75.2(2) yes
N101 . Dy1 N201 . 88.9(2) yes
N101 3_455 Dy1 N201 . 142.01(16) yes
N111 . Dy1 N211 . 127.1(4) yes
N201 3_455 Dy1 N211 . 70.8(3) yes
N301 3_455 Dy1 N211 . 138.15(13) yes
N101 . Dy1 N211 . 71.3(3) yes
N101 3_455 Dy1 N211 . 71.3(3) yes
N111 . Dy1 N301 . 69.98(16) yes
N201 3_455 Dy1 N301 . 75.2(2) yes
N301 3_455 Dy1 N301 . 81.6(2) yes
N101 . Dy1 N301 . 139.3(2) yes
N101 3_455 Dy1 N301 . 84.5(2) yes
N201 . Dy1 N211 . 70.8(3) yes
N201 . Dy1 N301 . 123.5(2) yes
N211 . Dy1 N301 . 138.15(13) yes
Dy1 . N201 C202 . 130.4(6) yes
Dy1 . N201 N205 . 122.8(6) yes
C202 . N201 N205 . 106.5(7) yes
N201 . C202 C203 . 110.5(7) yes
N201 . C202 H2021 . 124.2 no
C203 . C202 H2021 . 125.4 no
C202 . C203 C204 . 103.8(7) yes
C202 . C203 H2031 . 128.7 no
C204 . C203 H2031 . 127.5 no
C203 . C204 N205 . 110.3(7) yes
C203 . C204 H2041 . 125.0 no
N205 . C204 H2041 . 124.8 no
N201 . N205 C204 . 109.0(7) yes
N201 . N205 B206 . 123.5(6) yes
C204 . N205 B206 . 127.5(6) yes
N205 . B206 N205 3_455 109.9(7) yes
N205 . B206 N207 . 109.0(4) yes
N205 3_455 B206 N207 . 109.0(4) yes
N205 . B206 H2061 . 109.2 no
N205 3_455 B206 H2061 . 109.2 no
N207 . B206 H2061 . 110.4 no
B206 . N207 N211 . 118.1(10) yes
B206 . N207 C208 . 129.1(10) yes
N211 . N207 C208 . 112.8(11) yes
C210 . C209 H2091 . 125.7 no
C210 . C209 C208 . 106.8(15) yes
H2091 . C209 C208 . 127.5 no
C209 . C210 N211 . 108.2(11) yes
C209 . C210 H2101 . 152.8 no
N211 . C210 H2101 . 99.0 no
Dy1 . N211 C210 . 126.7(9) yes
Dy1 . N211 N207 . 128.3(10) yes
C210 . N211 N207 . 105.1(6) yes
Dy1 . N301 C302 . 137.0(5) yes
Dy1 . N301 N305 . 117.2(4) yes
C302 . N301 N305 . 104.6(6) yes
N301 . C302 C303 . 111.3(8) yes
N301 . C302 H3021 . 123.9 no
C303 . C302 H3021 . 124.8 no
C302 . C303 C304 . 105.0(6) yes
C302 . C303 H3031 . 127.4 no
C304 . C303 H3031 . 127.6 no
C303 . C304 N305 . 108.3(6) yes
C303 . C304 H3041 . 125.3 no
N305 . C304 H3041 . 126.4 no
N301 . N305 C304 . 110.8(6) yes
N301 . N305 B306 . 117.8(7) yes
C304 . N305 B306 . 131.4(8) yes
N305 3_455 B306 N305 . 106.9(9) yes
N305 3_455 B306 H3061 . 110.6 no
N305 . B306 H3061 . 110.6 no
N305 3_455 B306 H3062 . 111.2 no
N305 . B306 H3062 . 111.2 no
H3061 . B306 H3062 . 106.4 no
N207 . C208 C209 . 107.2(14) yes
N207 . C208 H2081 . 125.9 no
C209 . C208 H2081 . 127.0 no
Cl403 3_555 C401 Cl403 . 43.3(8) yes
Cl403 3_555 C401 H4012 3_555 96.5 no
Cl403 . C401 H4012 3_555 53.2 no
Cl403 3_555 C401 Cl402 . 107.9(11) yes
Cl403 . C401 Cl402 . 107.9(11) yes
H4012 3_555 C401 Cl402 . 96.5 no
Cl403 3_555 C401 H4011 . 119.3 no
Cl403 . C401 H4011 . 119.3 no
H4012 3_555 C401 H4011 . 96.5 no
Cl402 . C401 H4011 . 128.9 no
Cl403 3_555 C401 H4012 . 53.2 no
Cl403 . C401 H4012 . 96.5 no
H4012 3_555 C401 H4012 . 149.5 no
Cl402 . C401 H4012 . 96.5 no
H4011 . C401 H4012 . 96.5 no

loop_
_geom_bond_atom_site_label_1
_geom_bond_atom_site_label_2
_geom_bond_site_symmetry_2
_geom_bond_distance
_geom_bond_publ_flag
N101 C102 . 1.345(12) yes
N101 N105 . 1.365(9) yes
N101 Dy1 . 2.456(9) yes
C102 C103 . 1.395(10) yes
C102 H1021 . 0.932 no
C103 C104 . 1.367(13) yes
C103 H1031 . 0.939 no
C104 N105 . 1.345(10) yes
C104 H1041 . 0.923 no
N105 B106 . 1.548(7) yes
B106 N107 . 1.534(11) yes
B106 H1061 . 1.041 no
N107 C108 . 1.336(11) yes
N107 N111 . 1.333(10) yes
C108 C109 . 1.349(15) yes
C108 H1081 . 0.968 no
C109 C110 . 1.458(17) yes
C109 H1091 . 0.967 no
C110 N111 . 1.357(13) yes
C110 H1102 . 0.973 no
N111 Dy1 . 2.599(7) yes
Dy1 N201 3_455 2.518(9) yes
Dy1 N301 3_455 2.482(5) yes
Dy1 N201 . 2.518(9) yes
Dy1 N211 . 2.564(6) yes
Dy1 N301 . 2.482(5) yes
N201 C202 . 1.325(12) yes
N201 N205 . 1.356(9) yes
C202 C203 . 1.386(10) yes
C202 H2021 . 0.929 no
C203 C204 . 1.360(12) yes
C203 H2031 . 0.924 no
C204 N205 . 1.316(10) yes
C204 H2041 . 0.921 no
N205 B206 . 1.532(7) yes
B206 N207 . 1.556(13) yes
B206 H2061 . 1.274 no
N207 N211 . 1.290(16) yes
N207 C208 . 1.355(17) yes
C209 C210 . 1.370(19) yes
C209 H2091 . 0.926 no
C209 C208 . 1.350(13) yes
C210 N211 . 1.414(18) yes
C210 H2101 . 0.971 no
N301 C302 . 1.325(9) yes
N301 N305 . 1.360(7) yes
C302 C303 . 1.377(11) yes
C302 H3021 . 0.919 no
C303 C304 . 1.351(11) yes
C303 H3031 . 0.950 no
C304 N305 . 1.324(8) yes
C304 H3041 . 0.937 no
N305 B306 . 1.587(10) yes
B306 H3061 . 1.301 no
B306 H3062 . 0.988 no
C208 H2081 . 0.919 no
Cl402 C401 . 1.685(19) yes
Cl403 C401 . 1.782(16) yes
C401 H4012 3_555 0.950 no
C401 H4011 . 0.886 no
C401 H4012 . 0.950 no

loop_
_geom_hbond_atom_site_label_D
_geom_hbond_atom_site_label_H
_geom_hbond_atom_site_label_A
_geom_hbond_site_symmetry_A
_geom_hbond_angle_DHA
_geom_hbond_distance_DH
_geom_hbond_distance_HA
_geom_hbond_distance_DA
_geom_hbond_publ_flag
C210 H2101 N105 . 146.8 0.971 2.478 3.333(12) yes
C210 H2101 N105 3_455 146.8 0.971 2.478 3.333(12) yes
